data_4116398
loop_
_publ_author_name
'Munakata, Megumu'
'Wu, Liang Ping'
'Ning, Gui Ling'
'Kuroda-Sowa, Takayoshi'
'Maekawa, Masahiko'
'Suenaga, Yusaku'
'Maeno, Naoto'

_publ_section_title
;
 Construction of Metal Sandwich Systems Derived from Assembly of Silver(I)
 Complexes with Polycyclic Aromatic Compounds
;
_journal_coden_ASTM JACSAT
_journal_issue 21
_journal_name_full 'Journal of the American Chemical Society'
_journal_page_first 4968
_journal_page_last 4976
_journal_paper_doi 10.1021/ja983950h
_journal_volume 121
_journal_year 1999
_chemical_formula_sum 'C32 H20'
_chemical_formula_weight 404.51
_space_group_IT_number 14
_symmetry_cell_setting monoclinic
_symmetry_Int_Tables_number 14
_symmetry_space_group_name_Hall '-P 2yn'
_symmetry_space_group_name_H-M 'P 1 21/n 1'
_audit_creation_date 'Thu Nov 19 09:11:03 1998'
_audit_creation_method 'from TEXRAY.INF file'
_cell_angle_alpha 90
_cell_angle_beta 109.88(1)
_cell_angle_gamma 90
_cell_formula_units_Z 4
_cell_length_a 18.398(4)
_cell_length_b 6.232(3)
_cell_length_c 19.902(3)
_cell_measurement_reflns_used 25
_cell_measurement_temperature 296.2
_cell_measurement_theta_max 11.6
_cell_measurement_theta_min 10.1
_cell_volume 2145.9(12)
_computing_cell_refinement 'Rigaku/AFC Diffractometer Control'
_computing_data_collection 'Rigaku/AFC Diffractometer Control'
_computing_data_reduction teXsan
_computing_publication_material teXsan
_computing_structure_refinement teXsan
_computing_structure_solution SAPI91
_diffrn_ambient_temperature 296.2
_diffrn_measurement_device_type 'Rigaku AFC7R'
_diffrn_measurement_method \w-2\q
_diffrn_orient_matrix_UB_11 0.03882
_diffrn_orient_matrix_UB_12 -0.03005
_diffrn_orient_matrix_UB_13 0.04822
_diffrn_orient_matrix_UB_21 0.04246
_diffrn_orient_matrix_UB_22 0.04724
_diffrn_orient_matrix_UB_23 -0.01737
_diffrn_orient_matrix_UB_31 -0.00558
_diffrn_orient_matrix_UB_32 0.15037
_diffrn_orient_matrix_UB_33 0.01509
_diffrn_radiation_detector 'scintillation counter'
_diffrn_radiation_monochromator graphite
_diffrn_radiation_source 'Rigaku rotating anode'
_diffrn_radiation_type 'Mo K\a'
_diffrn_radiation_wavelength 0.7107
_diffrn_reflns_av_R_equivalents 0.037
_diffrn_reflns_av_sigmaI/netI 0.245
_diffrn_reflns_limit_h_max 19
_diffrn_reflns_limit_h_min 0
_diffrn_reflns_limit_k_max 7
_diffrn_reflns_limit_k_min 0
_diffrn_reflns_limit_l_max 22
_diffrn_reflns_limit_l_min -23
_diffrn_reflns_number 3199
_diffrn_reflns_reduction_process 'Lp corrections applied'
_diffrn_reflns_theta_max 24.98
_diffrn_reflns_theta_min 2.09
_diffrn_standards_decay_% -1.24
_diffrn_standards_interval_count 150
_diffrn_standards_number 3
_exptl_absorpt_coefficient_mu 0.071
_exptl_absorpt_correction_type none
_exptl_crystal_colour colorless
_exptl_crystal_density_diffrn 1.252
_exptl_crystal_description prismatic
_exptl_crystal_F_000 848.00
_exptl_crystal_size_max 0.300
_exptl_crystal_size_mid 0.200
_exptl_crystal_size_min 0.200
_refine_diff_density_max 0.12
_refine_diff_density_min -0.15
_refine_ls_extinction_method none
_refine_ls_goodness_of_fit_ref 1.147
_refine_ls_hydrogen_treatment noref
_refine_ls_matrix_type full
_refine_ls_number_constraints 0
_refine_ls_number_parameters 0
_refine_ls_number_reflns 3071
_refine_ls_number_restraints 0
_refine_ls_R_factor_all 0.2269
_refine_ls_R_factor_gt 0.0571
_refine_ls_shift/su_max 0.0000
_refine_ls_shift/su_mean 0.0000
_refine_ls_structure_factor_coef F
_refine_ls_weighting_details 'w = 1/[\s^2^(Fo) + 0.00001|Fo|^2^]'
_refine_ls_weighting_scheme calc
_refine_ls_wR_factor_gt 0.0401
_refine_ls_wR_factor_ref 0.0548
_reflns_number_gt 1142
_reflns_number_total 3071
_reflns_threshold_expression >2.0sigma(I)
_cod_data_source_file ja983950h_1.cif
_cod_data_source_block Fluoranthene(L1)
_cod_depositor_comments
;
 Updated bibliographic information.

 Antanas Vaitkus,
 2019-10-09
;
_cod_original_cell_volume 2145(1)
_cod_original_sg_symbol_H-M 'P 21/n '
_cod_original_formula_sum 'C32 H20 '
_cod_database_code 4116398

loop_
_symmetry_equiv_pos_as_xyz
x,y,z
1/2-x,1/2+y,1/2-z
-x,-y,-z
1/2+x,1/2-y,1/2+z

loop_
_atom_site_label
_atom_site_type_symbol
_atom_site_fract_x
_atom_site_fract_y
_atom_site_fract_z
_atom_site_U_iso_or_equiv
_atom_site_adp_type
_atom_site_occupancy
_atom_site_calc_flag
C(1) C 0.5872(4) -0.045(1) 0.7173(5) 0.074(3) Uani 1.00 d
C(2) C 0.5459(5) -0.228(2) 0.6895(6) 0.100(4) Uani 1.00 d
C(3) C 0.5317(5) -0.285(2) 0.6179(7) 0.115(4) Uani 1.00 d
C(4) C 0.5591(5) -0.165(2) 0.5742(4) 0.103(4) Uani 1.00 d
C(5) C 0.6353(5) 0.164(2) 0.5630(4) 0.092(3) Uani 1.00 d
C(6) C 0.6741(4) 0.342(2) 0.5954(4) 0.092(4) Uani 1.00 d
C(7) C 0.6855(4) 0.393(1) 0.6676(4) 0.080(3) Uani 1.00 d
C(8) C 0.6550(4) 0.260(1) 0.7050(3) 0.063(3) Uani 1.00 d
C(9) C 0.6148(4) 0.075(1) 0.6715(4) 0.063(3) Uani 1.00 d
C(10) C 0.6024(4) 0.023(2) 0.6000(4) 0.078(3) Uani 1.00 d
C(11) C 0.6127(4) 0.067(1) 0.7855(4) 0.068(3) Uani 1.00 d
C(12) C 0.6014(4) 0.020(1) 0.8498(5) 0.098(3) Uani 1.00 d
C(13) C 0.6315(5) 0.161(2) 0.9062(5) 0.112(5) Uani 1.00 d
C(14) C 0.6704(5) 0.341(2) 0.8993(5) 0.113(4) Uani 1.00 d
C(15) C 0.6815(4) 0.393(1) 0.8348(4) 0.088(3) Uani 1.00 d
C(16) C 0.6522(4) 0.253(1) 0.7782(4) 0.066(3) Uani 1.00 d
C(17) C 0.1051(4) -0.015(1) 0.7702(4) 0.062(3) Uani 1.00 d
C(18) C 0.0788(4) -0.195(1) 0.7923(4) 0.079(3) Uani 1.00 d
C(19) C 0.1093(5) -0.253(1) 0.8655(5) 0.092(3) Uani 1.00 d
C(20) C 0.1655(5) -0.133(1) 0.9146(4) 0.083(3) Uani 1.00 d
C(21) C 0.2516(5) 0.199(2) 0.9349(4) 0.086(3) Uani 1.00 d
C(22) C 0.2719(4) 0.375(1) 0.9054(4) 0.089(3) Uani 1.00 d
C(23) C 0.2369(4) 0.425(1) 0.8317(4) 0.078(3) Uani 1.00 d
C(24) C 0.1818(4) 0.289(1) 0.7902(4) 0.063(3) Uani 1.00 d
C(25) C 0.1621(4) 0.107(1) 0.8203(4) 0.059(3) Uani 1.00 d
C(26) C 0.1935(4) 0.056(1) 0.8933(4) 0.068(3) Uani 1.00 d
C(27) C 0.0875(4) 0.101(1) 0.7017(4) 0.068(3) Uani 1.00 d
C(28) C 0.0371(4) 0.055(1) 0.6347(4) 0.085(3) Uani 1.00 d
C(29) C 0.0314(4) 0.199(2) 0.5796(4) 0.090(3) Uani 1.00 d
C(30) C 0.0753(5) 0.383(1) 0.5911(4) 0.088(3) Uani 1.00 d
C(31) C 0.1274(4) 0.429(1) 0.6592(4) 0.081(3) Uani 1.00 d
C(32) C 0.1332(4) 0.289(1) 0.7148(4) 0.063(3) Uani 1.00 d
H(1) H 0.5263 -0.3231 0.7179 0.1217 Uiso 1.00 calc
H(2) H 0.4988 -0.4155 0.5964 0.1520 Uiso 1.00 calc
H(3) H 0.5491 -0.2074 0.5254 0.1228 Uiso 1.00 calc
H(4) H 0.6299 0.1371 0.5130 0.1095 Uiso 1.00 calc
H(5) H 0.6963 0.4351 0.5689 0.1176 Uiso 1.00 calc
H(6) H 0.7157 0.5263 0.6910 0.1041 Uiso 1.00 calc
H(7) H 0.5721 -0.1154 0.8555 0.1261 Uiso 1.00 calc
H(8) H 0.6258 0.1289 0.9532 0.1389 Uiso 1.00 calc
H(9) H 0.6901 0.4378 0.9420 0.1392 Uiso 1.00 calc
H(10) H 0.7110 0.5301 0.8324 0.1141 Uiso 1.00 calc
H(11) H 0.0403 -0.2846 0.7589 0.0964 Uiso 1.00 calc
H(12) H 0.0918 -0.3820 0.8824 0.1104 Uiso 1.00 calc
H(13) H 0.1858 -0.1742 0.9644 0.1006 Uiso 1.00 calc
H(14) H 0.2786 0.1631 0.9852 0.1056 Uiso 1.00 calc
H(15) H 0.3095 0.4691 0.9354 0.0987 Uiso 1.00 calc
H(16) H 0.2523 0.5563 0.8115 0.0928 Uiso 1.00 calc
H(17) H 0.0055 -0.0747 0.6252 0.0983 Uiso 1.00 calc
H(18) H -0.0051 0.1717 0.5321 0.1101 Uiso 1.00 calc
H(19) H 0.0703 0.4792 0.5526 0.1062 Uiso 1.00 calc
H(20) H 0.1588 0.5556 0.6680 0.1013 Uiso 1.00 calc

loop_
_atom_site_aniso_label
_atom_site_aniso_U_11
_atom_site_aniso_U_22
_atom_site_aniso_U_33
_atom_site_aniso_U_12
_atom_site_aniso_U_13
_atom_site_aniso_U_23
C(1) 0.052(5) 0.071(7) 0.099(7) 0.004(4) 0.026(5) 0.011(6)
C(2) 0.081(6) 0.092(8) 0.130(8) 0.008(6) 0.038(6) 0.029(7)
C(3) 0.079(7) 0.087(8) 0.159(10) -0.015(6) 0.015(7) -0.007(8)
C(4) 0.072(6) 0.105(9) 0.107(7) 0.019(6) -0.003(5) -0.025(7)
C(5) 0.089(7) 0.114(8) 0.068(5) 0.012(6) 0.022(5) -0.003(6)
C(6) 0.095(7) 0.116(8) 0.077(6) 0.008(6) 0.045(5) 0.033(6)
C(7) 0.070(5) 0.087(6) 0.083(5) -0.013(5) 0.026(4) 0.015(5)
C(8) 0.051(5) 0.074(6) 0.063(5) 0.000(4) 0.017(4) 0.010(5)
C(9) 0.049(5) 0.068(6) 0.068(5) 0.007(4) 0.015(4) 0.004(5)
C(10) 0.061(5) 0.085(7) 0.076(6) 0.002(5) 0.008(5) 0.002(6)
C(11) 0.060(5) 0.080(6) 0.067(5) 0.013(5) 0.025(4) 0.020(5)
C(12) 0.089(6) 0.125(9) 0.091(6) 0.024(6) 0.046(5) 0.043(6)
C(13) 0.101(8) 0.17(1) 0.079(6) 0.047(8) 0.044(6) 0.040(8)
C(14) 0.104(8) 0.16(1) 0.073(6) 0.038(7) 0.031(5) -0.005(7)
C(15) 0.070(5) 0.108(7) 0.082(5) 0.007(5) 0.018(4) -0.016(6)
C(16) 0.054(5) 0.070(6) 0.070(5) 0.003(4) 0.015(4) 0.008(5)
C(17) 0.055(5) 0.051(5) 0.079(6) 0.000(4) 0.024(4) -0.010(5)
C(18) 0.075(5) 0.061(6) 0.105(7) -0.007(5) 0.036(5) -0.010(5)
C(19) 0.102(7) 0.077(7) 0.109(7) 0.009(6) 0.052(6) 0.020(6)
C(20) 0.093(6) 0.088(8) 0.068(5) 0.014(6) 0.028(5) 0.001(5)
C(21) 0.078(6) 0.108(8) 0.073(6) 0.006(6) 0.025(5) -0.015(6)
C(22) 0.090(6) 0.089(8) 0.092(7) -0.021(6) 0.037(5) -0.027(6)
C(23) 0.081(6) 0.080(6) 0.081(5) -0.011(5) 0.038(5) -0.004(5)
C(24) 0.055(5) 0.077(7) 0.065(5) -0.005(5) 0.029(4) -0.012(5)
C(25) 0.057(5) 0.068(6) 0.065(5) -0.002(4) 0.037(4) -0.001(5)
C(26) 0.080(6) 0.060(6) 0.076(6) 0.008(5) 0.044(5) 0.001(5)
C(27) 0.058(5) 0.079(6) 0.065(5) 0.004(5) 0.019(4) -0.011(5)
C(28) 0.077(5) 0.088(7) 0.087(6) 0.001(5) 0.025(5) -0.009(6)
C(29) 0.081(6) 0.107(8) 0.071(5) 0.004(6) 0.012(5) -0.024(6)
C(30) 0.098(7) 0.101(8) 0.065(6) 0.016(6) 0.027(5) -0.002(6)
C(31) 0.083(5) 0.086(7) 0.086(5) 0.000(5) 0.044(5) -0.004(6)
C(32) 0.064(5) 0.067(6) 0.068(5) -0.003(5) 0.036(4) -0.010(5)

loop_
_atom_type_symbol
_atom_type_description
_atom_type_scat_dispersion_real
_atom_type_scat_dispersion_imag
_atom_type_scat_source
C C 0.003 0.002
;International Tables for Crystallography
(1992, Vol. C, Tables 4.2.6.8 and 6.1.1.1)
;
H H 0.000 0.000
;International Tables for Crystallography
(1992, Vol. C, Table 6.1.1.2)
;

loop_
_geom_angle_atom_site_label_1
_geom_angle_atom_site_label_2
_geom_angle_atom_site_label_3
_geom_angle
_geom_angle_site_symmetry_1
_geom_angle_site_symmetry_2
_geom_angle_site_symmetry_3
_geom_angle_publ_flag
C(2) C(1) C(9) 117.0(9) 1_555 1_555 1_555 yes
C(2) C(1) C(11) 136.9(10) 1_555 1_555 1_555 yes
C(9) C(1) C(11) 106.1(7) 1_555 1_555 1_555 yes
C(1) C(2) C(3) 120(1) 1_555 1_555 1_555 yes
C(1) C(2) H(1) 122(1) 1_555 1_555 1_555 no
C(3) C(2) H(1) 117.3(9) 1_555 1_555 1_555 no
C(2) C(3) C(4) 121.9(9) 1_555 1_555 1_555 yes
C(2) C(3) H(2) 120(1) 1_555 1_555 1_555 no
C(4) C(3) H(2) 117(1) 1_555 1_555 1_555 no
C(3) C(4) C(10) 120.3(9) 1_555 1_555 1_555 yes
C(3) C(4) H(3) 120(1) 1_555 1_555 1_555 no
C(10) C(4) H(3) 118(1) 1_555 1_555 1_555 no
C(6) C(5) C(10) 120.8(8) 1_555 1_555 1_555 yes
C(6) C(5) H(4) 118.5(10) 1_555 1_555 1_555 no
C(10) C(5) H(4) 120.7(9) 1_555 1_555 1_555 no
C(5) C(6) C(7) 122.5(9) 1_555 1_555 1_555 yes
C(5) C(6) H(5) 118.9(9) 1_555 1_555 1_555 no
C(7) C(6) H(5) 118.6(8) 1_555 1_555 1_555 no
C(6) C(7) C(8) 118.3(7) 1_555 1_555 1_555 yes
C(6) C(7) H(6) 121.0(8) 1_555 1_555 1_555 no
C(8) C(7) H(6) 120.7(8) 1_555 1_555 1_555 no
C(7) C(8) C(9) 119.3(7) 1_555 1_555 1_555 yes
C(7) C(8) C(16) 136.1(7) 1_555 1_555 1_555 yes
C(9) C(8) C(16) 104.6(7) 1_555 1_555 1_555 yes
C(1) C(9) C(8) 112.2(7) 1_555 1_555 1_555 yes
C(1) C(9) C(10) 124.6(8) 1_555 1_555 1_555 yes
C(8) C(9) C(10) 123.2(8) 1_555 1_555 1_555 yes
C(4) C(10) C(5) 128.2(8) 1_555 1_555 1_555 yes
C(4) C(10) C(9) 115.9(8) 1_555 1_555 1_555 yes
C(5) C(10) C(9) 115.9(8) 1_555 1_555 1_555 yes
C(1) C(11) C(12) 130.9(8) 1_555 1_555 1_555 yes
C(1) C(11) C(16) 108.3(7) 1_555 1_555 1_555 yes
C(12) C(11) C(16) 120.8(7) 1_555 1_555 1_555 yes
C(11) C(12) C(13) 117.9(9) 1_555 1_555 1_555 yes
C(11) C(12) H(7) 121.3(8) 1_555 1_555 1_555 no
C(13) C(12) H(7) 120.8(10) 1_555 1_555 1_555 no
C(12) C(13) C(14) 121.4(10) 1_555 1_555 1_555 yes
C(12) C(13) H(8) 119(1) 1_555 1_555 1_555 no
C(14) C(13) H(8) 119.0(10) 1_555 1_555 1_555 no
C(13) C(14) C(15) 121.8(9) 1_555 1_555 1_555 yes
C(13) C(14) H(9) 117.4(10) 1_555 1_555 1_555 no
C(15) C(14) H(9) 120(1) 1_555 1_555 1_555 no
C(14) C(15) C(16) 117.4(8) 1_555 1_555 1_555 yes
C(14) C(15) H(10) 118.8(8) 1_555 1_555 1_555 no
C(16) C(15) H(10) 123.8(9) 1_555 1_555 1_555 no
C(8) C(16) C(11) 108.7(6) 1_555 1_555 1_555 yes
C(8) C(16) C(15) 130.5(8) 1_555 1_555 1_555 yes
C(11) C(16) C(15) 120.8(8) 1_555 1_555 1_555 yes
C(18) C(17) C(25) 118.8(7) 1_555 1_555 1_555 yes
C(18) C(17) C(27) 135.7(6) 1_555 1_555 1_555 yes
C(25) C(17) C(27) 105.5(6) 1_555 1_555 1_555 yes
C(17) C(18) C(19) 119.1(7) 1_555 1_555 1_555 yes
C(17) C(18) H(11) 120.9(8) 1_555 1_555 1_555 no
C(19) C(18) H(11) 120.1(8) 1_555 1_555 1_555 no
C(18) C(19) C(20) 122.0(8) 1_555 1_555 1_555 yes
C(18) C(19) H(12) 120.4(8) 1_555 1_555 1_555 no
C(20) C(19) H(12) 117.5(9) 1_555 1_555 1_555 no
C(19) C(20) C(26) 120.2(7) 1_555 1_555 1_555 yes
C(19) C(20) H(13) 121.3(9) 1_555 1_555 1_555 no
C(26) C(20) H(13) 118.5(7) 1_555 1_555 1_555 no
C(22) C(21) C(26) 121.2(7) 1_555 1_555 1_555 yes
C(22) C(21) H(14) 120.5(8) 1_555 1_555 1_555 no
C(26) C(21) H(14) 118.2(9) 1_555 1_555 1_555 no
C(21) C(22) C(23) 122.0(7) 1_555 1_555 1_555 yes
C(21) C(22) H(15) 118.6(8) 1_555 1_555 1_555 no
C(23) C(22) H(15) 119.3(8) 1_555 1_555 1_555 no
C(22) C(23) C(24) 118.0(7) 1_555 1_555 1_555 yes
C(22) C(23) H(16) 120.5(7) 1_555 1_555 1_555 no
C(24) C(23) H(16) 121.5(7) 1_555 1_555 1_555 no
C(23) C(24) C(25) 119.8(6) 1_555 1_555 1_555 yes
C(23) C(24) C(32) 133.5(8) 1_555 1_555 1_555 yes
C(25) C(24) C(32) 106.6(6) 1_555 1_555 1_555 yes
C(17) C(25) C(24) 112.3(6) 1_555 1_555 1_555 yes
C(17) C(25) C(26) 124.0(7) 1_555 1_555 1_555 yes
C(24) C(25) C(26) 123.7(6) 1_555 1_555 1_555 yes
C(20) C(26) C(21) 128.9(7) 1_555 1_555 1_555 yes
C(20) C(26) C(25) 115.9(6) 1_555 1_555 1_555 yes
C(21) C(26) C(25) 115.1(7) 1_555 1_555 1_555 yes
C(17) C(27) C(28) 131.1(7) 1_555 1_555 1_555 yes
C(17) C(27) C(32) 107.8(6) 1_555 1_555 1_555 yes
C(28) C(27) C(32) 121.0(7) 1_555 1_555 1_555 yes
C(27) C(28) C(29) 118.4(7) 1_555 1_555 1_555 yes
C(27) C(28) H(17) 121.5(8) 1_555 1_555 1_555 no
C(29) C(28) H(17) 120.1(7) 1_555 1_555 1_555 no
C(28) C(29) C(30) 121.6(7) 1_555 1_555 1_555 yes
C(28) C(29) H(18) 119.7(9) 1_555 1_555 1_555 no
C(30) C(29) H(18) 118.7(9) 1_555 1_555 1_555 no
C(29) C(30) C(31) 120.1(8) 1_555 1_555 1_555 yes
C(29) C(30) H(19) 120.0(7) 1_555 1_555 1_555 no
C(31) C(30) H(19) 119.9(8) 1_555 1_555 1_555 no
C(30) C(31) C(32) 119.2(7) 1_555 1_555 1_555 yes
C(30) C(31) H(20) 121.1(8) 1_555 1_555 1_555 no
C(32) C(31) H(20) 119.7(7) 1_555 1_555 1_555 no
C(24) C(32) C(27) 107.7(7) 1_555 1_555 1_555 yes
C(24) C(32) C(31) 132.6(7) 1_555 1_555 1_555 yes
C(27) C(32) C(31) 119.7(6) 1_555 1_555 1_555 yes

loop_
_geom_bond_atom_site_label_1
_geom_bond_atom_site_label_2
_geom_bond_distance
_geom_bond_site_symmetry_1
_geom_bond_site_symmetry_2
_geom_bond_publ_flag
C(1) C(2) 1.37(1) 1_555 1_555 yes
C(1) C(9) 1.40(1) 1_555 1_555 yes
C(1) C(11) 1.46(1) 1_555 1_555 yes
C(2) C(3) 1.40(2) 1_555 1_555 yes
C(3) C(4) 1.36(2) 1_555 1_555 yes
C(4) C(10) 1.41(1) 1_555 1_555 yes
C(5) C(6) 1.36(1) 1_555 1_555 yes
C(5) C(10) 1.41(1) 1_555 1_555 yes
C(6) C(7) 1.42(1) 1_555 1_555 yes
C(7) C(8) 1.35(1) 1_555 1_555 yes
C(8) C(9) 1.41(1) 1_555 1_555 yes
C(8) C(16) 1.48(1) 1_555 1_555 yes
C(9) C(10) 1.40(1) 1_555 1_555 yes
C(11) C(12) 1.40(1) 1_555 1_555 yes
C(11) C(16) 1.40(1) 1_555 1_555 yes
C(12) C(13) 1.38(1) 1_555 1_555 yes
C(13) C(14) 1.36(2) 1_555 1_555 yes
C(14) C(15) 1.40(1) 1_555 1_555 yes
C(15) C(16) 1.38(1) 1_555 1_555 yes
C(17) C(18) 1.35(1) 1_555 1_555 yes
C(17) C(25) 1.400(9) 1_555 1_555 yes
C(17) C(27) 1.48(1) 1_555 1_555 yes
C(18) C(19) 1.42(1) 1_555 1_555 yes
C(19) C(20) 1.38(1) 1_555 1_555 yes
C(20) C(26) 1.41(1) 1_555 1_555 yes
C(21) C(22) 1.36(1) 1_555 1_555 yes
C(21) C(26) 1.42(1) 1_555 1_555 yes
C(22) C(23) 1.42(1) 1_555 1_555 yes
C(23) C(24) 1.364(10) 1_555 1_555 yes
C(24) C(25) 1.39(1) 1_555 1_555 yes
C(24) C(32) 1.464(9) 1_555 1_555 yes
C(25) C(26) 1.40(1) 1_555 1_555 yes
C(27) C(28) 1.372(10) 1_555 1_555 yes
C(27) C(32) 1.41(1) 1_555 1_555 yes
C(28) C(29) 1.39(1) 1_555 1_555 yes
C(29) C(30) 1.38(1) 1_555 1_555 yes
C(30) C(31) 1.398(10) 1_555 1_555 yes
C(31) C(32) 1.38(1) 1_555 1_555 yes
